data_1545402
loop_
_publ_author_name
'Chan, Chieh-Kai'
'Tsai, Yu-Lin'
'Chang, Meng-Yang'

_publ_section_title
;
 Construction of Nitrated Benzo[3.3.1]bicyclic Acetal/Ketal Core via
 Nitration of o-Carbonyl Allylbenzenes.
;
_journal_issue 6
_journal_name_full 'Organic letters'
_journal_page_first 1358
_journal_page_last 1361
_journal_paper_doi 10.1021/acs.orglett.7b00245
_journal_volume 19
_journal_year 2017
_chemical_absolute_configuration rm
_chemical_formula_sum 'C16 H17 N3 O8'
_chemical_formula_weight 379.32
_space_group_crystal_system orthorhombic
_space_group_IT_number 33
_space_group_name_Hall 'P 2c -2n'
_space_group_name_H-M_alt 'P n a 21'
_symmetry_space_group_name_Hall 'P 2c -2n'
_symmetry_space_group_name_H-M 'P n a 21'
_atom_sites_solution_hydrogens geom
_audit_creation_method SHELXL-2014/6
_cell_angle_alpha 90
_cell_angle_beta 90
_cell_angle_gamma 90
_cell_formula_units_Z 4
_cell_length_a 20.8281(11)
_cell_length_b 4.7751(2)
_cell_length_c 16.9177(8)
_cell_measurement_reflns_used 3835
_cell_measurement_temperature 296(2)
_cell_measurement_theta_max 24.9482
_cell_measurement_theta_min 3.1026
_cell_volume 1682.57(14)
_computing_cell_refinement 'SAINT V8.34A (Bruker AXS Inc., 2013)'
_computing_data_collection 'Bruker APEX2'
_computing_data_reduction 'SAINT V8.34A (Bruker AXS Inc., 2013)'
_computing_molecular_graphics 'Bruker SHELXTL'
_computing_publication_material 'Bruker SHELXTL'
_computing_structure_refinement 'SHELXL-2014/6 (Sheldrick, 2014)'
_diffrn_ambient_temperature 296(2)
_diffrn_detector_area_resol_mean 8.3333
_diffrn_measured_fraction_theta_full 0.999
_diffrn_measured_fraction_theta_max 0.999
_diffrn_measurement_device_type 'Bruker APEX-II CCD'
_diffrn_measurement_method '\f and \w scans'
_diffrn_radiation_type MoK\a
_diffrn_radiation_wavelength 0.71073
_diffrn_reflns_av_R_equivalents 0.0279
_diffrn_reflns_av_unetI/netI 0.0277
_diffrn_reflns_Laue_measured_fraction_full 0.999
_diffrn_reflns_Laue_measured_fraction_max 0.999
_diffrn_reflns_limit_h_max 26
_diffrn_reflns_limit_h_min -25
_diffrn_reflns_limit_k_max 5
_diffrn_reflns_limit_k_min -5
_diffrn_reflns_limit_l_max 21
_diffrn_reflns_limit_l_min -19
_diffrn_reflns_number 12369
_diffrn_reflns_point_group_measured_fraction_full 0.988
_diffrn_reflns_point_group_measured_fraction_max 0.984
_diffrn_reflns_theta_full 25.242
_diffrn_reflns_theta_max 26.383
_diffrn_reflns_theta_min 1.956
_exptl_absorpt_coefficient_mu 0.122
_exptl_absorpt_correction_T_max 0.9485
_exptl_absorpt_correction_T_min 0.8936
_exptl_absorpt_correction_type multi-scan
_exptl_absorpt_process_details 'SADABS V2014/4 (Bruker AXS Inc.)'
_exptl_crystal_colour colorless
_exptl_crystal_density_diffrn 1.497
_exptl_crystal_density_meas ?
_exptl_crystal_density_method 'not measured'
_exptl_crystal_description lump
_exptl_crystal_F_000 792
_exptl_crystal_size_max 0.08
_exptl_crystal_size_mid 0.05
_exptl_crystal_size_min 0.05
_refine_diff_density_max 0.241
_refine_diff_density_min -0.355
_refine_diff_density_rms 0.104
_refine_ls_abs_structure_details
;
 Flack x determined using 1065 quotients [(I+)-(I-)]/[(I+)+(I-)]
 (Parsons, Flack and Wagner, Acta Cryst. B69 (2013) 249-259).
;
_refine_ls_abs_structure_Flack -0.1(5)
_refine_ls_extinction_method none
_refine_ls_goodness_of_fit_ref 1.101
_refine_ls_hydrogen_treatment constr
_refine_ls_matrix_type full
_refine_ls_number_parameters 291
_refine_ls_number_reflns 3358
_refine_ls_number_restraints 181
_refine_ls_restrained_S_all 1.104
_refine_ls_R_factor_all 0.0618
_refine_ls_R_factor_gt 0.0432
_refine_ls_shift/su_max 0.001
_refine_ls_shift/su_mean 0.000
_refine_ls_structure_factor_coef Fsqd
_refine_ls_weighting_details 'w=1/[\s^2^(Fo^2^)+(0.0750P)^2^+0.3335P] where P=(Fo^2^+2Fc^2^)/3'
_refine_ls_weighting_scheme calc
_refine_ls_wR_factor_gt 0.1152
_refine_ls_wR_factor_ref 0.1427
_reflns_Friedel_coverage 0.903
_reflns_Friedel_fraction_full 0.975
_reflns_Friedel_fraction_max 0.967
_reflns_number_gt 2666
_reflns_number_total 3358
_reflns_threshold_expression 'I > 2\s(I)'
_cod_data_source_file ol7b00245_si_003.cif
_cod_data_source_block 161005_a
_cod_depositor_comments
;
The following automatic conversions were performed:

'_exptl_crystal_density_meas' value 'not measured' was changed to '?'
- the value is perceived as not measured.

Automatic conversion script
Id: cif_fix_values 4973 2017-02-22 13:04:09Z antanas 

 Adding full bibliography for 1545398--1545406.cif.
;
_cod_database_code 1545402
_shelx_space_group_comment
;
The symmetry employed for this shelxl refinement is uniquely defined
by the following loop, which should always be used as a source of
symmetry information in preference to the above space-group names.
They are only intended as comments.
;
_shelxl_version_number 2014/6

loop_
_space_group_symop_operation_xyz
'x, y, z'
'-x, -y, z+1/2'
'x+1/2, -y+1/2, z'
'-x+1/2, y+1/2, z+1/2'

loop_
_atom_site_label
_atom_site_type_symbol
_atom_site_fract_x
_atom_site_fract_y
_atom_site_fract_z
_atom_site_U_iso_or_equiv
_atom_site_adp_type
_atom_site_occupancy
_atom_site_site_symmetry_order
_atom_site_calc_flag
_atom_site_refinement_flags_posn
_atom_site_refinement_flags_adp
_atom_site_refinement_flags_occupancy
_atom_site_disorder_assembly
_atom_site_disorder_group
C1 C 0.3773(2) 0.7555(8) 0.4805(3) 0.0468(10) Uani 1 1 d . . . . .
C2 C 0.4251(2) 0.9273(9) 0.4351(2) 0.0450(10) Uani 1 1 d . . . . .
H2 H 0.4052 0.9924 0.3860 0.054 Uiso 1 1 calc R U . . .
C3 C 0.48706(18) 0.7808(9) 0.4159(2) 0.0409(9) Uani 1 1 d . . . . .
H3A H 0.5124 0.8965 0.3806 0.049 Uiso 1 1 calc R U . . .
H3B H 0.4780 0.6053 0.3893 0.049 Uiso 1 1 calc R U . . .
C4 C 0.52469(18) 0.7243(8) 0.4904(2) 0.0373(8) Uani 1 1 d . . . . .
C5 C 0.57508(18) 0.5329(8) 0.4872(3) 0.0402(8) Uani 1 1 d . . . . .
C6 C 0.6101(2) 0.4679(10) 0.5556(3) 0.0491(10) Uani 1 1 d . . . . .
C7 C 0.5944(2) 0.6032(12) 0.6250(3) 0.0567(12) Uani 1 1 d . . . . .
H7 H 0.6176 0.5654 0.6708 0.068 Uiso 1 1 calc R U . . .
C8 C 0.5451(2) 0.7931(10) 0.6272(2) 0.0510(11) Uani 1 1 d . . . . .
C9 C 0.5086(2) 0.8621(8) 0.5605(2) 0.0413(9) Uani 1 1 d . . . . .
C10 C 0.4546(2) 1.0739(9) 0.5609(2) 0.0506(11) Uani 1 1 d . . . . .
H10 H 0.4684 1.2370 0.5917 0.061 Uiso 1 1 calc R U . . .
C11 C 0.6263(4) 0.540(2) 0.3641(5) 0.055(2) Uani 0.524(10) 1 d D U P A 1
H11 H 0.6138 0.7379 0.3622 0.066 Uiso 0.524(10) 1 calc R U P A 1
C12 C 0.6183(5) 0.411(3) 0.2827(6) 0.059(2) Uani 0.524(10) 1 d D U P A 1
H12A H 0.6198 0.2082 0.2849 0.071 Uiso 0.524(10) 1 calc R U P A 1
H12B H 0.5785 0.4697 0.2580 0.071 Uiso 0.524(10) 1 calc R U P A 1
C13 C 0.6733(6) 0.524(3) 0.2425(7) 0.070(3) Uani 0.524(10) 1 d D U P A 1
H13A H 0.6639 0.7116 0.2234 0.084 Uiso 0.524(10) 1 calc R U P A 1
H13B H 0.6843 0.4079 0.1975 0.084 Uiso 0.524(10) 1 calc R U P A 1
C14 C 0.7305(6) 0.533(3) 0.3021(8) 0.069(3) Uani 0.524(10) 1 d D U P A 1
H14A H 0.7591 0.3757 0.2943 0.083 Uiso 0.524(10) 1 calc R U P A 1
H14B H 0.7547 0.7058 0.2968 0.083 Uiso 0.524(10) 1 calc R U P A 1
C15 C 0.6981(5) 0.518(3) 0.3814(8) 0.061(3) Uani 0.524(10) 1 d D U P A 1
H15A H 0.7121 0.6703 0.4152 0.073 Uiso 0.524(10) 1 calc R U P A 1
H15B H 0.7079 0.3416 0.4074 0.073 Uiso 0.524(10) 1 calc R U P A 1
C11' C 0.6467(4) 0.359(2) 0.3811(6) 0.050(2) Uani 0.476(10) 1 d D U P A 2
H11' H 0.6703 0.2046 0.4057 0.060 Uiso 0.476(10) 1 calc R U P A 2
C12' C 0.6360(7) 0.303(3) 0.2945(7) 0.062(3) Uani 0.476(10) 1 d D U P A 2
H12C H 0.6328 0.1029 0.2853 0.074 Uiso 0.476(10) 1 calc R U P A 2
H12D H 0.5963 0.3898 0.2773 0.074 Uiso 0.476(10) 1 calc R U P A 2
C13' C 0.6902(8) 0.419(4) 0.2501(9) 0.077(3) Uani 0.476(10) 1 d D U P A 2
H13C H 0.6759 0.4999 0.2006 0.093 Uiso 0.476(10) 1 calc R U P A 2
H13D H 0.7218 0.2749 0.2389 0.093 Uiso 0.476(10) 1 calc R U P A 2
C14' C 0.7190(8) 0.649(4) 0.3053(10) 0.077(3) Uani 0.476(10) 1 d D U P A 2
H14C H 0.7648 0.6201 0.3116 0.092 Uiso 0.476(10) 1 calc R U P A 2
H14D H 0.7121 0.8328 0.2827 0.092 Uiso 0.476(10) 1 calc R U P A 2
C15' C 0.6860(8) 0.627(3) 0.3838(9) 0.068(3) Uani 0.476(10) 1 d D U P A 2
H15C H 0.6584 0.7877 0.3924 0.082 Uiso 0.476(10) 1 calc R U P A 2
H15D H 0.7173 0.6187 0.4262 0.082 Uiso 0.476(10) 1 calc R U P A 2
C16 C 0.6996(3) 0.2341(15) 0.6122(4) 0.090(2) Uani 1 1 d . . . . .
H16A H 0.7234 0.4035 0.6209 0.134 Uiso 1 1 calc R U . . .
H16B H 0.7288 0.0841 0.6005 0.134 Uiso 1 1 calc R U . . .
H16C H 0.6755 0.1889 0.6589 0.134 Uiso 1 1 calc R U . . .
N1 N 0.33966(18) 0.5477(9) 0.4346(3) 0.0626(12) Uani 1 1 d . . . . .
N2 N 0.5337(3) 0.9253(12) 0.7039(2) 0.0748(14) Uani 1 1 d . . . . .
N3 N 0.36224(18) 0.7694(9) 0.5525(3) 0.0584(10) Uani 1 1 d . . . . .
O1 O 0.3526(2) 0.5322(8) 0.3650(3) 0.0759(11) Uani 1 1 d . . . . .
O2 O 0.29943(19) 0.4059(10) 0.4687(4) 0.0978(15) Uani 1 1 d . . . . .
O3 O 0.4929(3) 1.1019(11) 0.7120(3) 0.0945(14) Uani 1 1 d . . . . .
O4 O 0.5641(5) 0.851(2) 0.7576(3) 0.226(6) Uani 1 1 d . . . . .
O5 O 0.39756(16) 0.9559(8) 0.59855(19) 0.0615(9) Uani 1 1 d . . . . .
O6 O 0.43860(14) 1.1644(5) 0.48462(19) 0.0507(7) Uani 1 1 d . . . . .
O7 O 0.58565(13) 0.3955(6) 0.41796(17) 0.0483(7) Uani 1 1 d . . . . .
O8 O 0.65695(15) 0.2722(8) 0.5477(2) 0.0664(10) Uani 1 1 d . . . . .

loop_
_atom_site_aniso_label
_atom_site_aniso_U_11
_atom_site_aniso_U_22
_atom_site_aniso_U_33
_atom_site_aniso_U_23
_atom_site_aniso_U_13
_atom_site_aniso_U_12
C1 0.0396(19) 0.046(2) 0.055(3) 0.009(2) 0.0014(18) 0.0051(16)
C2 0.051(2) 0.045(2) 0.039(2) 0.0085(19) 0.0002(18) 0.0039(17)
C3 0.045(2) 0.050(2) 0.0277(17) 0.0059(18) 0.0010(17) 0.0008(17)
C4 0.0413(18) 0.042(2) 0.0283(17) 0.0059(17) 0.0006(15) -0.0038(15)
C5 0.0414(19) 0.047(2) 0.0321(18) -0.0019(19) -0.0010(17) -0.0050(17)
C6 0.044(2) 0.062(3) 0.041(2) 0.005(2) -0.0020(18) 0.005(2)
C7 0.060(3) 0.077(3) 0.033(2) 0.006(2) -0.011(2) 0.000(2)
C8 0.065(3) 0.058(3) 0.030(2) -0.0009(19) 0.0020(19) -0.007(2)
C9 0.051(2) 0.043(2) 0.0297(18) 0.0023(18) 0.0045(17) -0.0058(17)
C10 0.066(3) 0.048(2) 0.038(2) 0.003(2) 0.007(2) 0.003(2)
C11 0.052(4) 0.069(5) 0.044(4) -0.002(4) 0.004(3) -0.008(4)
C12 0.055(5) 0.083(6) 0.039(4) -0.006(4) -0.006(4) 0.002(4)
C13 0.074(6) 0.077(6) 0.059(4) 0.014(5) -0.003(4) -0.001(5)
C14 0.055(5) 0.086(7) 0.066(5) 0.006(5) 0.012(4) -0.002(5)
C15 0.044(4) 0.082(6) 0.056(4) -0.004(5) 0.001(4) 0.000(4)
C11' 0.042(4) 0.062(5) 0.046(4) -0.006(4) 0.004(3) 0.003(4)
C12' 0.065(6) 0.070(6) 0.051(5) -0.010(5) 0.008(5) -0.006(5)
C13' 0.073(6) 0.095(7) 0.064(5) -0.008(5) 0.017(5) 0.000(5)
C14' 0.065(6) 0.089(7) 0.076(5) -0.002(6) 0.011(5) -0.013(5)
C15' 0.062(6) 0.079(7) 0.064(5) -0.005(5) 0.000(5) -0.016(5)
C16 0.063(3) 0.138(6) 0.068(4) 0.020(4) -0.019(3) 0.032(3)
N1 0.0408(19) 0.063(3) 0.084(4) 0.006(2) -0.009(2) 0.0053(18)
N2 0.093(3) 0.098(4) 0.033(2) -0.010(2) -0.006(2) 0.004(3)
N3 0.055(2) 0.060(2) 0.061(3) 0.010(2) 0.010(2) 0.0061(18)
O1 0.069(2) 0.086(3) 0.072(3) -0.010(2) -0.014(2) -0.004(2)
O2 0.066(2) 0.103(3) 0.125(4) 0.013(3) -0.001(3) -0.036(2)
O3 0.131(4) 0.105(3) 0.048(2) -0.020(2) 0.007(2) 0.017(3)
O4 0.286(10) 0.334(13) 0.059(3) -0.081(5) -0.080(5) 0.207(10)
O5 0.0651(19) 0.075(2) 0.0446(18) 0.0010(16) 0.0160(16) 0.0065(17)
O6 0.0682(18) 0.0394(15) 0.0446(16) 0.0050(15) 0.0028(15) 0.0052(13)
O7 0.0453(14) 0.0634(18) 0.0360(14) -0.0072(15) 0.0032(12) 0.0022(13)
O8 0.0561(18) 0.090(2) 0.0530(19) 0.0070(19) -0.0083(16) 0.0215(18)

loop_
_atom_type_symbol
_atom_type_description
_atom_type_scat_dispersion_real
_atom_type_scat_dispersion_imag
_atom_type_scat_source
C C 0.0033 0.0016 'International Tables Vol C Tables 4.2.6.8 and 6.1.1.4'
H H 0.0000 0.0000 'International Tables Vol C Tables 4.2.6.8 and 6.1.1.4'
N N 0.0061 0.0033 'International Tables Vol C Tables 4.2.6.8 and 6.1.1.4'
O O 0.0106 0.0060 'International Tables Vol C Tables 4.2.6.8 and 6.1.1.4'

loop_
_geom_angle_atom_site_label_1
_geom_angle_atom_site_label_2
_geom_angle_atom_site_label_3
_geom_angle
N3 C1 N1 114.1(4)
N3 C1 C2 129.2(4)
N1 C1 C2 116.6(4)
O6 C2 C1 105.2(3)
O6 C2 C3 108.9(3)
C1 C2 C3 115.2(3)
O6 C2 H2 109.1
C1 C2 H2 109.1
C3 C2 H2 109.1
C2 C3 C4 110.4(3)
C2 C3 H3A 109.6
C4 C3 H3A 109.6
C2 C3 H3B 109.6
C4 C3 H3B 109.6
H3A C3 H3B 108.1
C5 C4 C9 121.5(4)
C5 C4 C3 118.5(3)
C9 C4 C3 120.0(3)
O7 C5 C4 118.2(3)
O7 C5 C6 121.3(3)
C4 C5 C6 120.3(4)
O8 C6 C7 125.2(4)
O8 C6 C5 116.4(4)
C7 C6 C5 118.4(4)
C8 C7 C6 120.7(4)
C8 C7 H7 119.7
C6 C7 H7 119.7
C7 C8 C9 122.7(4)
C7 C8 N2 115.6(4)
C9 C8 N2 121.7(4)
C4 C9 C8 116.4(4)
C4 C9 C10 119.8(4)
C8 C9 C10 123.9(4)
O6 C10 O5 109.1(4)
O6 C10 C9 112.3(3)
O5 C10 C9 110.4(3)
O6 C10 H10 108.3
O5 C10 H10 108.3
C9 C10 H10 108.3
O7 C11 C12 108.7(7)
O7 C11 C15 115.2(9)
C12 C11 C15 104.6(8)
O7 C11 H11 109.4
C12 C11 H11 109.4
C15 C11 H11 109.4
C13 C12 C11 101.0(9)
C13 C12 H12A 111.6
C11 C12 H12A 111.6
C13 C12 H12B 111.6
C11 C12 H12B 111.6
H12A C12 H12B 109.4
C12 C13 C14 108.1(10)
C12 C13 H13A 110.1
C14 C13 H13A 110.1
C12 C13 H13B 110.1
C14 C13 H13B 110.1
H13A C13 H13B 108.4
C15 C14 C13 103.5(9)
C15 C14 H14A 111.1
C13 C14 H14A 111.1
C15 C14 H14B 111.1
C13 C14 H14B 111.1
H14A C14 H14B 109.0
C14 C15 C11 105.3(9)
C14 C15 H15A 110.7
C11 C15 H15A 110.7
C14 C15 H15B 110.7
C11 C15 H15B 110.7
H15A C15 H15B 108.8
O7 C11' C12' 108.3(8)
O7 C11' C15' 111.4(10)
C12' C11' C15' 105.1(10)
O7 C11' H11' 110.6
C12' C11' H11' 110.6
C15' C11' H11' 110.6
C13' C12' C11' 108.5(10)
C13' C12' H12C 110.0
C11' C12' H12C 110.0
C13' C12' H12D 110.0
C11' C12' H12D 110.0
H12C C12' H12D 108.4
C12' C13' C14' 104.8(11)
C12' C13' H13C 110.8
C14' C13' H13C 110.8
C12' C13' H13D 110.8
C14' C13' H13D 110.8
H13C C13' H13D 108.9
C15' C14' C13' 107.8(11)
C15' C14' H14C 110.1
C13' C14' H14C 110.1
C15' C14' H14D 110.1
C13' C14' H14D 110.1
H14C C14' H14D 108.5
C14' C15' C11' 106.1(10)
C14' C15' H15C 110.5
C11' C15' H15C 110.5
C14' C15' H15D 110.5
C11' C15' H15D 110.5
H15C C15' H15D 108.7
O8 C16 H16A 109.5
O8 C16 H16B 109.5
H16A C16 H16B 109.5
O8 C16 H16C 109.5
H16A C16 H16C 109.5
H16B C16 H16C 109.5
O1 N1 O2 125.3(5)
O1 N1 C1 115.6(4)
O2 N1 C1 119.1(5)
O4 N2 O3 120.5(5)
O4 N2 C8 118.3(5)
O3 N2 C8 121.2(4)
C1 N3 O5 116.3(4)
N3 O5 C10 115.6(3)
C10 O6 C2 109.9(3)
C5 O7 C11 114.5(5)
C5 O7 C11' 125.4(5)
C6 O8 C16 117.6(4)

loop_
_geom_bond_atom_site_label_1
_geom_bond_atom_site_label_2
_geom_bond_distance
C1 N3 1.259(7)
C1 N1 1.484(6)
C1 C2 1.500(6)
C2 O6 1.436(5)
C2 C3 1.504(6)
C2 H2 0.9800
C3 C4 1.507(5)
C3 H3A 0.9700
C3 H3B 0.9700
C4 C5 1.393(5)
C4 C9 1.398(6)
C5 O7 1.360(5)
C5 C6 1.403(6)
C6 O8 1.358(5)
C6 C7 1.379(7)
C7 C8 1.371(7)
C7 H7 0.9300
C8 C9 1.400(6)
C8 N2 1.461(6)
C9 C10 1.513(6)
C10 O6 1.401(6)
C10 O5 1.461(5)
C10 H10 0.9800
C11 O7 1.422(10)
C11 C12 1.517(13)
C11 C15 1.529(13)
C11 H11 0.9800
C12 C13 1.438(14)
C12 H12A 0.9700
C12 H12B 0.9700
C13 C14 1.561(15)
C13 H13A 0.9700
C13 H13B 0.9700
C14 C15 1.503(14)
C14 H14A 0.9700
C14 H14B 0.9700
C15 H15A 0.9700
C15 H15B 0.9700
C11' O7 1.427(9)
C11' C12' 1.506(14)
C11' C15' 1.519(15)
C11' H11' 0.9800
C12' C13' 1.465(15)
C12' H12C 0.9700
C12' H12D 0.9700
C13' C14' 1.561(17)
C13' H13C 0.9700
C13' H13D 0.9700
C14' C15' 1.499(16)
C14' H14C 0.9700
C14' H14D 0.9700
C15' H15C 0.9700
C15' H15D 0.9700
C16 O8 1.419(6)
C16 H16A 0.9600
C16 H16B 0.9600
C16 H16C 0.9600
N1 O1 1.211(6)
N1 O2 1.222(6)
N2 O4 1.162(7)
N2 O3 1.204(6)
N3 O5 1.393(6)
